data_7060557
loop_
_publ_author_name
'Deng, Yun-Hu'
'Li, Ruo-Yu'
'Zhang, Jin-Qiang'
'Wang, Yue-Fei'
'Li, Jian-Ting'
'Guo, Wen-Ting'
'Dong, Wei-Kui'

_publ_section_title
;
 A novel turn-on fluorogenic aldehyde-appended salamo-like copper(ii)
 complex probe for the simultaneous detection of S2O32&#x2212; and GSH
;
_journal_issue 19
_journal_name_full 'New Journal of Chemistry'
_journal_page_first 8597
_journal_page_last 8607
_journal_paper_doi 10.1039/D1NJ01445E
_journal_volume 45
_journal_year 2021
_chemical_formula_moiety 'C44 H36 Cu4 N4 O16, 2(H2 O), C H4 O'
_chemical_formula_sum 'C45 H44 Cu4 N4 O19'
_chemical_formula_weight 1199.00
_space_group_crystal_system tetragonal
_space_group_IT_number 86
_space_group_name_Hall '-P 4bc'
_space_group_name_H-M_alt 'P 42/n :2'
_atom_sites_solution_hydrogens mixed
_atom_sites_solution_primary iterative
_audit_creation_date 2021-01-06
_audit_creation_method
;
Olex2 1.2
(compiled 2018.05.29 svn.r3508 for OlexSys, GUI svn.r5506)
;
_audit_update_record
;
2021-03-17 deposited with the CCDC.	2021-04-13 downloaded from the CCDC.
;
_cell_angle_alpha 90
_cell_angle_beta 90
_cell_angle_gamma 90
_cell_formula_units_Z 4
_cell_length_a 19.1223(3)
_cell_length_b 19.1223(3)
_cell_length_c 12.5887(3)
_cell_measurement_reflns_used 9509
_cell_measurement_temperature 173(2)
_cell_measurement_theta_max 26.70
_cell_measurement_theta_min 2.67
_cell_volume 4603.21(15)
_computing_cell_refinement 'SAINT V8.38A (?, 2016)'
_computing_data_reduction 'SAINT V8.38A (?, 2016)'
_computing_molecular_graphics 'Olex2 (Dolomanov et al., 2009)'
_computing_publication_material 'Olex2 (Dolomanov et al., 2009)'
_computing_structure_refinement 'olex2.refine (Bourhis et al., 2015)'
_computing_structure_solution 'olex2.solve (Bourhis et al., 2015)'
_diffrn_ambient_temperature 173.0
_diffrn_measured_fraction_theta_full 0.998
_diffrn_measured_fraction_theta_max 0.998
_diffrn_measurement_device_type 'Bruker APEX-II CCD'
_diffrn_measurement_method '\f and \w scans'
_diffrn_radiation_monochromator graphite
_diffrn_radiation_type MoK\a
_diffrn_radiation_wavelength 0.71073
_diffrn_reflns_av_R_equivalents 0.0418
_diffrn_reflns_av_unetI/netI 0.0163
_diffrn_reflns_Laue_measured_fraction_full 0.998
_diffrn_reflns_Laue_measured_fraction_max 0.998
_diffrn_reflns_limit_h_max 24
_diffrn_reflns_limit_h_min -23
_diffrn_reflns_limit_k_max 24
_diffrn_reflns_limit_k_min -24
_diffrn_reflns_limit_l_max 15
_diffrn_reflns_limit_l_min -15
_diffrn_reflns_number 57931
_diffrn_reflns_point_group_measured_fraction_full 0.998
_diffrn_reflns_point_group_measured_fraction_max 0.998
_diffrn_reflns_theta_full 25.242
_diffrn_reflns_theta_max 26.753
_diffrn_reflns_theta_min 2.210
_diffrn_standards_number 0
_exptl_absorpt_coefficient_mu 1.908
_exptl_absorpt_correction_T_max 0.7454
_exptl_absorpt_correction_T_min 0.6949
_exptl_absorpt_correction_type none
_exptl_absorpt_process_details sadabs
_exptl_crystal_density_diffrn 1.730
_exptl_crystal_description block
_exptl_crystal_F_000 2440
_exptl_crystal_size_max 0.19
_exptl_crystal_size_mid 0.17
_exptl_crystal_size_min 0.16
_refine_diff_density_max 1.083
_refine_diff_density_min -0.769
_refine_diff_density_rms 0.092
_refine_ls_extinction_method none
_refine_ls_goodness_of_fit_ref 1.055
_refine_ls_hydrogen_treatment mixed
_refine_ls_matrix_type full
_refine_ls_number_parameters 341
_refine_ls_number_reflns 4881
_refine_ls_number_restraints 16
_refine_ls_restrained_S_all 1.068
_refine_ls_R_factor_all 0.0513
_refine_ls_R_factor_gt 0.0429
_refine_ls_shift/su_max 0.001
_refine_ls_shift/su_mean 0.000
_refine_ls_structure_factor_coef Fsqd
_refine_ls_weighting_details 'w=1/[\s^2^(Fo^2^)+(0.0777P)^2^+7.9700P] where P=(Fo^2^+2Fc^2^)/3'
_refine_ls_weighting_scheme calc
_refine_ls_wR_factor_gt 0.1341
_refine_ls_wR_factor_ref 0.1419
_reflns_Friedel_coverage 0.000
_reflns_number_gt 4201
_reflns_number_total 4881
_reflns_threshold_expression 'I > 2\s(I)'
_cod_data_source_file d1nj01445e2.cif
_cod_data_source_block 11
_cod_depositor_comments 'Adding full bibliography for 7060557.cif.'
_cod_original_cell_volume 4603.21(18)
_cod_original_sg_symbol_H-M 'P 42/n'
_cod_database_code 7060557
_shelx_shelxl_version_number 2018/3
_shelx_space_group_comment
;
The symmetry employed for this shelxl refinement is uniquely defined
by the following loop, which should always be used as a source of
symmetry information in preference to the above space-group names.
They are only intended as comments.
;
_shelx_estimated_absorpt_t_max 0.750
_shelx_estimated_absorpt_t_min 0.713
_olex2_refinement_description
;
1. Fixed Uiso
 At 1.2 times of:
  All C(H) groups, All C(H,H) groups
 At 1.5 times of:
  All C(H,H,H) groups, All O(H) groups, All O(H,H) groups
2. Restrained distances
 O10-C23
 1.45 with sigma of 0.01
 O8-H8
 0.87 with sigma of 0.01
 C22-H8
 1.914227 with sigma of 0.02
 Cu1-H8
 2.839735 with sigma of 0.02
3. Uiso/Uaniso restraints and constraints
O10 \\sim C23: within 3.8A with sigma of 0.01 and sigma for terminal atoms of
0.02
Uanis(C23) \\sim Ueq: with sigma of 0.005 and sigma for terminal atoms of 0.01
4. Others
 Fixed Sof: O10(0.5) H10(0.5) C23(0.5) H23a(0.5) H23b(0.5) H23c(0.5)
5.a Riding coordinates:
 O9(H9a,H9b)
5.b Secondary CH2 refined with riding coordinates:
 C14(H14a,H14b), C13(H13a,H13b)
5.c Aromatic/amide H refined with riding coordinates:
 C21(H21), C15(H15), C12(H12), C8(H8a), C5(H5), C7(H7), C6(H6), C20(H20),
 C11(H11), C19(H19)
5.d Idealised Me refined as rotating group:
 C22(H22a,H22b,H22c), C23(H23a,H23b,H23c)
5.e Idealised tetrahedral OH refined as rotating group:
 O10(H10)
;
_olex2_submission_special_instructions 'No special instructions were received'

loop_
_space_group_symop_operation_xyz
'x, y, z'
'-x+1/2, -y+1/2, z'
'-y, x+1/2, z+1/2'
'y+1/2, -x, z+1/2'
'-x, -y, -z'
'x-1/2, y-1/2, -z'
'y, -x-1/2, -z-1/2'
'-y-1/2, x, -z-1/2'

loop_
_atom_site_label
_atom_site_type_symbol
_atom_site_fract_x
_atom_site_fract_y
_atom_site_fract_z
_atom_site_U_iso_or_equiv
_atom_site_adp_type
_atom_site_occupancy
_atom_site_site_symmetry_order
_atom_site_calc_flag
_atom_site_refinement_flags_posn
_atom_site_refinement_flags_adp
_atom_site_refinement_flags_occupancy
_atom_site_disorder_assembly
_atom_site_disorder_group
Cu1 Cu 0.80917(2) 0.40612(2) 0.67638(3) 0.03384(15) Uani 1 1 d D . . . .
Cu2 Cu 0.750000 0.250000 0.79085(5) 0.03484(17) Uani 1 2 d S T P . .
Cu3 Cu 0.750000 0.250000 0.56180(5) 0.03359(17) Uani 1 2 d S T P . .
O2 O 0.82023(12) 0.32325(13) 0.77029(19) 0.0346(5) Uani 1 1 d . . . . .
O6 O 0.74451(12) 0.35223(12) 0.58810(18) 0.0320(5) Uani 1 1 d . . . . .
O1 O 0.82793(13) 0.19008(14) 0.8072(2) 0.0400(6) Uani 1 1 d . . . . .
O7 O 0.65301(14) 0.25460(13) 0.5446(2) 0.0452(6) Uani 1 1 d . . . . .
O8 O 0.89542(13) 0.37482(14) 0.5514(2) 0.0400(6) Uani 1 1 d D . . . .
H8 H 0.8861(12) 0.3331(12) 0.525(3) 0.060 Uiso 1 1 d DR . . . .
O4 O 0.88338(14) 0.52016(14) 0.7912(2) 0.0422(6) Uani 1 1 d . . . . .
O5 O 0.80163(14) 0.55932(13) 0.6151(2) 0.0457(6) Uani 1 1 d . . . . .
O3 O 1.00181(15) 0.07685(16) 0.8430(3) 0.0524(7) Uani 1 1 d . . . . .
N1 N 0.88416(15) 0.44840(15) 0.7622(2) 0.0358(6) Uani 1 1 d . . . . .
N2 N 0.76863(15) 0.49391(15) 0.6152(2) 0.0353(6) Uani 1 1 d . . . . .
C17 C 0.67731(17) 0.37303(18) 0.5762(2) 0.0312(7) Uani 1 1 d . . . . .
C16 C 0.65561(18) 0.44255(19) 0.5812(3) 0.0334(7) Uani 1 1 d . . . . .
C9 C 1.01491(18) 0.2347(2) 0.8353(3) 0.0355(7) Uani 1 1 d . . . . .
C2 C 0.88446(17) 0.29862(19) 0.7924(3) 0.0332(7) Uani 1 1 d . . . . .
C1 C 0.88833(18) 0.2240(2) 0.8099(3) 0.0349(7) Uani 1 1 d . . . . .
C4 C 1.01038(18) 0.3083(2) 0.8238(3) 0.0347(7) Uani 1 1 d . . . . .
C21 C 0.58384(19) 0.4582(2) 0.5706(3) 0.0380(8) Uani 1 1 d . . . . .
H21 H 0.568549 0.505456 0.573918 0.046 Uiso 1 1 calc R . . . .
C15 C 0.70395(18) 0.50018(19) 0.5900(3) 0.0358(7) Uani 1 1 d . . . . .
H15 H 0.686694 0.545881 0.576261 0.043 Uiso 1 1 calc R . . . .
C12 C 0.93586(19) 0.4155(2) 0.8045(3) 0.0371(8) Uani 1 1 d . . . . .
H12 H 0.971335 0.442122 0.838551 0.045 Uiso 1 1 calc R . . . .
C3 C 0.94275(18) 0.3402(2) 0.8029(3) 0.0342(7) Uani 1 1 d . . . . .
C8 C 1.08148(19) 0.2054(2) 0.8563(3) 0.0432(9) Uani 1 1 d . . . . .
H8A H 1.085822 0.156232 0.864446 0.052 Uiso 1 1 calc R . . . .
C5 C 1.0717(2) 0.3492(2) 0.8286(3) 0.0425(9) Uani 1 1 d . . . . .
H5 H 1.068807 0.398104 0.815775 0.051 Uiso 1 1 calc R . . . .
C10 C 0.95271(19) 0.1923(2) 0.8264(3) 0.0355(8) Uani 1 1 d . . . . .
C18 C 0.6281(2) 0.31952(19) 0.5551(3) 0.0375(8) Uani 1 1 d . . . . .
C7 C 1.1402(2) 0.2469(2) 0.8652(4) 0.0489(10) Uani 1 1 d . . . . .
H7 H 1.184105 0.226136 0.880687 0.059 Uiso 1 1 calc R . . . .
O9 O 0.7285(2) 0.4379(2) 0.8315(3) 0.0753(10) Uani 1 1 d . . . . .
H9A H 0.772815 0.427679 0.834436 0.113 Uiso 1 1 d R . . . .
H9B H 0.711615 0.409389 0.784135 0.113 Uiso 1 1 d R . . . .
C6 C 1.1356(2) 0.3197(2) 0.8515(4) 0.0481(9) Uani 1 1 d . . . . .
H6 H 1.176092 0.348146 0.857996 0.058 Uiso 1 1 calc R . . . .
C20 C 0.53579(19) 0.4054(2) 0.5554(3) 0.0417(8) Uani 1 1 d . . . . .
H20 H 0.487415 0.416277 0.550526 0.050 Uiso 1 1 calc R . . . .
C14 C 0.8761(2) 0.5525(2) 0.6026(3) 0.0459(9) Uani 1 1 d . . . . .
H14A H 0.893059 0.587791 0.551142 0.055 Uiso 1 1 calc R . . . .
H14B H 0.887227 0.505555 0.574203 0.055 Uiso 1 1 calc R . . . .
C11 C 0.9525(2) 0.1158(2) 0.8282(3) 0.0420(8) Uani 1 1 d . . . . .
H11 H 0.908585 0.093946 0.816463 0.050 Uiso 1 1 calc R . . . .
C13 C 0.9125(2) 0.5628(2) 0.7081(3) 0.0462(9) Uani 1 1 d . . . . .
H13A H 0.962729 0.551257 0.699846 0.055 Uiso 1 1 calc R . . . .
H13B H 0.909102 0.612562 0.728914 0.055 Uiso 1 1 calc R . . . .
C22 C 0.9698(2) 0.3802(2) 0.5434(4) 0.0490(10) Uani 1 1 d D . . . .
H22A H 0.983928 0.373926 0.469145 0.073 Uiso 1 1 calc GR . . . .
H22B H 0.991623 0.343962 0.587265 0.073 Uiso 1 1 calc GR . . . .
H22C H 0.984756 0.426415 0.568151 0.073 Uiso 1 1 calc GR . . . .
C19 C 0.5580(2) 0.3358(2) 0.5472(3) 0.0428(9) Uani 1 1 d . . . . .
H19 H 0.524697 0.299654 0.536258 0.051 Uiso 1 1 calc R . . . .
O10 O 0.7278(5) 0.5847(5) 0.8647(11) 0.106(3) Uani 0.5 1 d D U . . .
H10 H 0.750868 0.548927 0.881180 0.160 Uiso 0.5 1 calc GR . . . .
C23 C 0.7650(6) 0.6429(6) 0.8906(12) 0.086(3) Uani 0.5 1 d D U . . .
H23A H 0.758901 0.678360 0.835199 0.129 Uiso 0.5 1 calc GR . . . .
H23B H 0.814670 0.630855 0.896658 0.129 Uiso 0.5 1 calc GR . . . .
H23C H 0.748270 0.661364 0.958622 0.129 Uiso 0.5 1 calc GR . . . .

loop_
_atom_site_aniso_label
_atom_site_aniso_U_11
_atom_site_aniso_U_22
_atom_site_aniso_U_33
_atom_site_aniso_U_23
_atom_site_aniso_U_13
_atom_site_aniso_U_12
Cu1 0.0300(2) 0.0363(2) 0.0352(3) -0.00233(16) -0.00368(16) 0.00479(16)
Cu2 0.0251(3) 0.0508(4) 0.0287(3) 0.000 0.000 -0.0008(2)
Cu3 0.0379(3) 0.0332(3) 0.0296(3) 0.000 0.000 0.0062(2)
O2 0.0250(11) 0.0450(14) 0.0339(13) 0.0002(10) 0.0006(9) 0.0030(9)
O6 0.0296(11) 0.0344(12) 0.0321(12) -0.0026(9) -0.0001(9) 0.0061(9)
O1 0.0290(12) 0.0484(15) 0.0427(14) 0.0130(11) -0.0037(10) -0.0017(11)
O7 0.0445(15) 0.0343(13) 0.0568(16) -0.0079(12) -0.0201(13) 0.0044(11)
O8 0.0303(12) 0.0441(14) 0.0455(14) -0.0063(12) 0.0071(10) -0.0032(10)
O4 0.0449(15) 0.0388(14) 0.0430(14) -0.0068(11) -0.0017(12) 0.0017(11)
O5 0.0381(14) 0.0379(14) 0.0613(18) 0.0074(12) -0.0068(12) -0.0040(11)
O3 0.0387(15) 0.0486(16) 0.070(2) 0.0113(14) -0.0051(13) 0.0064(12)
N1 0.0332(15) 0.0399(16) 0.0343(15) -0.0062(12) -0.0004(12) 0.0031(12)
N2 0.0352(15) 0.0349(15) 0.0359(15) 0.0020(12) 0.0015(12) -0.0004(12)
C17 0.0298(16) 0.0400(18) 0.0239(15) -0.0003(13) -0.0024(12) 0.0053(13)
C16 0.0339(17) 0.0392(18) 0.0272(16) -0.0023(13) -0.0006(13) 0.0052(14)
C9 0.0297(17) 0.049(2) 0.0277(16) 0.0066(14) -0.0002(13) 0.0020(14)
C2 0.0293(16) 0.0452(19) 0.0253(15) 0.0024(14) 0.0008(13) 0.0029(14)
C1 0.0292(16) 0.049(2) 0.0261(16) 0.0069(14) 0.0009(12) -0.0012(14)
C4 0.0302(17) 0.046(2) 0.0274(17) 0.0033(14) -0.0009(13) 0.0002(14)
C21 0.0362(18) 0.0408(19) 0.0369(18) -0.0009(15) -0.0040(14) 0.0077(15)
C15 0.0370(18) 0.0361(18) 0.0343(18) 0.0027(14) -0.0014(14) 0.0071(14)
C12 0.0320(17) 0.046(2) 0.0339(18) -0.0043(15) -0.0005(14) 0.0010(15)
C3 0.0283(16) 0.046(2) 0.0284(16) 0.0017(14) -0.0012(13) 0.0021(14)
C8 0.0340(18) 0.051(2) 0.044(2) 0.0121(17) -0.0051(16) 0.0041(16)
C5 0.0345(19) 0.046(2) 0.048(2) 0.0040(16) -0.0046(15) -0.0002(16)
C10 0.0331(17) 0.045(2) 0.0286(17) 0.0068(14) -0.0024(13) 0.0009(14)
C18 0.0417(19) 0.0367(18) 0.0340(18) 0.0011(14) -0.0092(15) 0.0036(15)
C7 0.0305(18) 0.061(3) 0.055(2) 0.012(2) -0.0065(17) 0.0040(17)
O9 0.069(2) 0.077(3) 0.080(3) -0.0084(19) 0.0097(19) 0.0075(19)
C6 0.0311(18) 0.058(2) 0.055(2) 0.009(2) -0.0057(17) -0.0034(16)
C20 0.0319(18) 0.049(2) 0.044(2) 0.0018(16) -0.0068(15) 0.0073(15)
C14 0.040(2) 0.051(2) 0.047(2) 0.0050(18) 0.0030(17) -0.0059(17)
C11 0.0372(19) 0.049(2) 0.040(2) 0.0082(16) -0.0026(15) -0.0002(16)
C13 0.039(2) 0.047(2) 0.052(2) 0.0014(18) -0.0014(17) -0.0052(16)
C22 0.0334(19) 0.064(3) 0.049(2) -0.006(2) 0.0053(16) -0.0007(17)
C19 0.0388(19) 0.045(2) 0.045(2) 0.0028(16) -0.0155(16) 0.0010(16)
O10 0.074(5) 0.085(6) 0.160(9) -0.020(6) 0.010(6) 0.023(5)
C23 0.062(5) 0.097(7) 0.100(7) -0.037(6) 0.007(5) 0.003(5)

loop_
_atom_type_symbol
_atom_type_description
_atom_type_scat_dispersion_real
_atom_type_scat_dispersion_imag
_atom_type_scat_source
C C 0.0033 0.0016 'International Tables Vol C Tables 4.2.6.8 and 6.1.1.4'
H H 0.0000 0.0000 'International Tables Vol C Tables 4.2.6.8 and 6.1.1.4'
Cu Cu 0.3201 1.2651 'International Tables Vol C Tables 4.2.6.8 and 6.1.1.4'
N N 0.0061 0.0033 'International Tables Vol C Tables 4.2.6.8 and 6.1.1.4'
O O 0.0106 0.0060 'International Tables Vol C Tables 4.2.6.8 and 6.1.1.4'

loop_
_geom_angle_atom_site_label_1
_geom_angle_atom_site_label_2
_geom_angle_atom_site_label_3
_geom_angle
_geom_angle_site_symmetry_1
_geom_angle_site_symmetry_3
_geom_angle_publ_flag
O2 Cu1 O8 96.90(10) . . ?
O2 Cu1 N2 159.66(11) . . ?
O6 Cu1 O2 89.15(10) . . ?
O6 Cu1 O8 85.94(9) . . ?
O6 Cu1 N1 171.28(11) . . ?
O6 Cu1 N2 88.77(11) . . ?
N1 Cu1 O2 85.62(11) . . ?
N1 Cu1 O8 87.76(11) . . ?
N1 Cu1 N2 98.54(12) . . ?
N2 Cu1 O8 103.13(11) . . ?
O2 Cu2 Cu3 82.40(7) . . ?
O2 Cu2 Cu3 82.40(7) 2_655 . ?
O2 Cu2 O2 164.80(15) 2_655 . ?
O1 Cu2 Cu3 96.23(8) . . ?
O1 Cu2 Cu3 96.23(8) 2_655 . ?
O1 Cu2 O2 96.97(10) 2_655 . ?
O1 Cu2 O2 84.68(10) 2_655 2_655 ?
O1 Cu2 O2 96.98(10) . 2_655 ?
O1 Cu2 O2 84.68(10) . . ?
O1 Cu2 O1 167.54(16) 2_655 . ?
O6 Cu3 Cu2 80.40(7) . . ?
O6 Cu3 Cu2 80.40(7) 2_655 . ?
O6 Cu3 O6 160.80(14) . 2_655 ?
O7 Cu3 Cu2 96.64(9) . . ?
O7 Cu3 Cu2 96.64(9) 2_655 . ?
O7 Cu3 O6 96.79(10) . 2_655 ?
O7 Cu3 O6 96.78(10) 2_655 . ?
O7 Cu3 O6 85.44(10) . . ?
O7 Cu3 O6 85.44(10) 2_655 2_655 ?
O7 Cu3 O7 166.71(19) . 2_655 ?
Cu2 O2 Cu1 125.16(12) . . ?
C2 O2 Cu1 120.0(2) . . ?
C2 O2 Cu2 110.4(2) . . ?
Cu1 O6 Cu3 125.45(12) . . ?
C17 O6 Cu1 120.6(2) . . ?
C17 O6 Cu3 108.7(2) . . ?
C1 O1 Cu2 113.1(2) . . ?
C18 O7 Cu3 112.7(2) . . ?
Cu1 O8 H8 109.8(14) . . ?
C22 O8 Cu1 136.5(2) . . ?
C22 O8 H8 103.8(14) . . ?
N1 O4 C13 110.8(3) . . ?
N2 O5 C14 111.4(3) . . ?
O4 N1 Cu1 122.0(2) . . ?
C12 N1 Cu1 125.9(3) . . ?
C12 N1 O4 111.9(3) . . ?
O5 N2 Cu1 125.1(2) . . ?
C15 N2 Cu1 123.1(2) . . ?
C15 N2 O5 110.5(3) . . ?
O6 C17 C16 123.9(3) . . ?
O6 C17 C18 116.1(3) . . ?
C16 C17 C18 120.0(3) . . ?
C17 C16 C21 119.2(3) . . ?
C17 C16 C15 122.8(3) . . ?
C21 C16 C15 117.9(3) . . ?
C4 C9 C10 120.0(3) . . ?
C8 C9 C4 117.8(3) . . ?
C8 C9 C10 122.2(4) . . ?
O2 C2 C1 115.1(3) . . ?
O2 C2 C3 123.9(3) . . ?
C3 C2 C1 120.9(3) . . ?
O1 C1 C2 115.8(3) . . ?
O1 C1 C10 124.3(4) . . ?
C10 C1 C2 120.0(3) . . ?
C9 C4 C3 119.3(3) . . ?
C5 C4 C9 119.7(3) . . ?
C5 C4 C3 121.0(3) . . ?
C16 C21 H21 119.8 . . ?
C20 C21 C16 120.4(3) . . ?
C20 C21 H21 119.8 . . ?
N2 C15 C16 124.4(3) . . ?
N2 C15 H15 117.8 . . ?
C16 C15 H15 117.8 . . ?
N1 C12 H12 118.3 . . ?
N1 C12 C3 123.4(3) . . ?
C3 C12 H12 118.3 . . ?
C2 C3 C4 119.8(3) . . ?
C2 C3 C12 120.2(3) . . ?
C12 C3 C4 119.7(3) . . ?
C9 C8 H8A 119.4 . . ?
C7 C8 C9 121.3(4) . . ?
C7 C8 H8A 119.4 . . ?
C4 C5 H5 119.4 . . ?
C6 C5 C4 121.3(4) . . ?
C6 C5 H5 119.4 . . ?
C9 C10 C11 124.2(3) . . ?
C1 C10 C9 119.8(3) . . ?
C1 C10 C11 115.9(3) . . ?
O7 C18 C17 116.9(3) . . ?
O7 C18 C19 123.3(4) . . ?
C19 C18 C17 119.8(3) . . ?
C8 C7 H7 119.7 . . ?
C8 C7 C6 120.6(4) . . ?
C6 C7 H7 119.7 . . ?
H9A O9 H9B 104.5 . . ?
C5 C6 C7 119.2(4) . . ?
C5 C6 H6 120.4 . . ?
C7 C6 H6 120.4 . . ?
C21 C20 H20 119.9 . . ?
C21 C20 C19 120.3(3) . . ?
C19 C20 H20 119.9 . . ?
O5 C14 H14A 109.6 . . ?
O5 C14 H14B 109.6 . . ?
O5 C14 C13 110.4(3) . . ?
H14A C14 H14B 108.1 . . ?
C13 C14 H14A 109.6 . . ?
C13 C14 H14B 109.6 . . ?
O3 C11 C10 127.8(4) . . ?
O3 C11 H11 116.1 . . ?
C10 C11 H11 116.1 . . ?
O4 C13 C14 112.7(3) . . ?
O4 C13 H13A 109.0 . . ?
O4 C13 H13B 109.0 . . ?
C14 C13 H13A 109.0 . . ?
C14 C13 H13B 109.0 . . ?
H13A C13 H13B 107.8 . . ?
O8 C22 H22A 109.5 . . ?
O8 C22 H22B 109.5 . . ?
O8 C22 H22C 109.5 . . ?
H22A C22 H22B 109.5 . . ?
H22A C22 H22C 109.5 . . ?
H22B C22 H22C 109.5 . . ?
C18 C19 C20 120.2(4) . . ?
C18 C19 H19 119.9 . . ?
C20 C19 H19 119.9 . . ?
C23 O10 H10 109.5 . . ?
O10 C23 H23A 109.5 . . ?
O10 C23 H23B 109.5 . . ?
O10 C23 H23C 109.5 . . ?
H23A C23 H23B 109.5 . . ?
H23A C23 H23C 109.5 . . ?
H23B C23 H23C 109.5 . . ?

loop_
_geom_bond_atom_site_label_1
_geom_bond_atom_site_label_2
_geom_bond_distance
_geom_bond_site_symmetry_2
_geom_bond_publ_flag
Cu1 O2 1.988(2) . ?
Cu1 O6 1.956(2) . ?
Cu1 O8 2.357(2) . ?
Cu1 N1 1.969(3) . ?
Cu1 N2 2.003(3) . ?
Cu2 Cu3 2.8834(9) . ?
Cu2 O2 1.958(2) 2_655 ?
Cu2 O2 1.958(2) . ?
Cu2 O1 1.891(3) . ?
Cu2 O1 1.891(3) 2_655 ?
Cu3 O6 1.985(2) 2_655 ?
Cu3 O6 1.985(2) . ?
Cu3 O7 1.869(3) . ?
Cu3 O7 1.869(3) 2_655 ?
O2 C2 1.344(4) . ?
O6 C17 1.354(4) . ?
O1 C1 1.325(4) . ?
O7 C18 1.336(4) . ?
O8 H8 0.881(10) . ?
O8 C22 1.429(4) . ?
O4 N1 1.420(4) . ?
O4 C13 1.439(5) . ?
O5 N2 1.401(4) . ?
O5 C14 1.438(5) . ?
O3 C11 1.216(5) . ?
N1 C12 1.287(5) . ?
N2 C15 1.282(5) . ?
C17 C16 1.394(5) . ?
C17 C18 1.416(5) . ?
C16 C21 1.411(5) . ?
C16 C15 1.443(5) . ?
C9 C4 1.418(5) . ?
C9 C8 1.416(5) . ?
C9 C10 1.444(5) . ?
C2 C1 1.446(5) . ?
C2 C3 1.375(5) . ?
C1 C10 1.388(5) . ?
C4 C3 1.453(5) . ?
C4 C5 1.410(5) . ?
C21 H21 0.9500 . ?
C21 C20 1.379(5) . ?
C15 H15 0.9500 . ?
C12 H12 0.9500 . ?
C12 C3 1.447(5) . ?
C8 H8A 0.9500 . ?
C8 C7 1.379(6) . ?
C5 H5 0.9500 . ?
C5 C6 1.377(5) . ?
C10 C11 1.463(5) . ?
C18 C19 1.378(5) . ?
C7 H7 0.9500 . ?
C7 C6 1.404(6) . ?
O9 H9A 0.8698 . ?
O9 H9B 0.8700 . ?
C6 H6 0.9500 . ?
C20 H20 0.9500 . ?
C20 C19 1.402(5) . ?
C14 H14A 0.9900 . ?
C14 H14B 0.9900 . ?
C14 C13 1.513(6) . ?
C11 H11 0.9500 . ?
C13 H13A 0.9900 . ?
C13 H13B 0.9900 . ?
C22 H22A 0.9800 . ?
C22 H22B 0.9800 . ?
C22 H22C 0.9800 . ?
C19 H19 0.9500 . ?
O10 H10 0.8400 . ?
O10 C23 1.360(8) . ?
C23 H23A 0.9800 . ?
C23 H23B 0.9800 . ?
C23 H23C 0.9800 . ?
